data_7228938
loop_
_publ_author_name
'Shen, Fang-Fang'
'Chen, Kai'
'Hua, Zi-Yi'
'Wang, Yuan'
'Xu, Jing'
'Chen, Mindong'
'Zhang, Yun-Qian'
'Tao, Zhu'

_publ_section_title
;
 Adducts of aqua complexes of Ln3+ with a di-hydroxylated symmetrical
 octamethyl-substituted cucurbituril: potential applications for isolation
 of heavier lanthanides
;
_journal_name_full CrystEngComm
_journal_paper_doi 10.1039/C7CE01365E
_journal_year 2017
_chemical_formula_moiety 'C44 H52 N24 O14, Eu H16 O8, Cl3, 18(H2 O)'
_chemical_formula_sum 'C44 H104 Cl3 Eu N24 O40'
_chemical_formula_weight 1867.82
_chemical_name_systematic
;
 ?
;
_space_group_IT_number 12
_symmetry_cell_setting monoclinic
_symmetry_space_group_name_Hall '-C 2y'
_symmetry_space_group_name_H-M 'C 1 2/m 1'
_atom_sites_solution_hydrogens geom
_atom_sites_solution_primary direct
_atom_sites_solution_secondary difmap
_audit_creation_method SHELXL-97
_audit_update_record
;
2017-05-16 deposited with the CCDC.
2017-08-18 downloaded from the CCDC.
;
_cell_angle_alpha 90.00
_cell_angle_beta 108.190(10)
_cell_angle_gamma 90.00
_cell_formula_units_Z 2
_cell_length_a 22.377(11)
_cell_length_b 12.519(6)
_cell_length_c 14.991(7)
_cell_measurement_temperature 223(2)
_cell_volume 3990(3)
_computing_cell_refinement 'SAINT (Bruker, 2005)'
_computing_data_collection 'APEX2 (Bruker, 2005)'
_computing_data_reduction SAINT
_computing_molecular_graphics 'Ortep-3 for Windows (Farrugia, 1997)'
_computing_publication_material 'WinGX (Farrugia, 1999)'
_computing_structure_refinement 'SHELXL97 (Sheldrick, 2008)'
_computing_structure_solution 'SHELXS97 (Sheldrick, 2008)'
_diffrn_ambient_temperature 223(2)
_diffrn_measured_fraction_theta_full 0.997
_diffrn_measured_fraction_theta_max 0.997
_diffrn_measurement_device_type 'Bruker Smart Apex2 CCD Detector'
_diffrn_measurement_method '\f and \w scan'
_diffrn_radiation_monochromator graphite
_diffrn_radiation_source 'fine-focus sealed tube'
_diffrn_radiation_type MoK\a
_diffrn_radiation_wavelength 0.71073
_diffrn_reflns_av_R_equivalents 0.0622
_diffrn_reflns_av_sigmaI/netI 0.0755
_diffrn_reflns_limit_h_max 27
_diffrn_reflns_limit_h_min -26
_diffrn_reflns_limit_k_max 11
_diffrn_reflns_limit_k_min -15
_diffrn_reflns_limit_l_max 15
_diffrn_reflns_limit_l_min -18
_diffrn_reflns_number 10460
_diffrn_reflns_theta_full 26.00
_diffrn_reflns_theta_max 26.00
_diffrn_reflns_theta_min 2.54
_exptl_absorpt_coefficient_mu 0.991
_exptl_absorpt_correction_T_max 0.7897
_exptl_absorpt_correction_T_min 0.7421
_exptl_absorpt_correction_type multi-scan
_exptl_absorpt_process_details 'SADABS (Bruker, 2008)'
_exptl_crystal_colour colorless
_exptl_crystal_density_diffrn 1.555
_exptl_crystal_density_method 'not measured'
_exptl_crystal_description prism
_exptl_crystal_F_000 1940
_exptl_crystal_size_max 0.32
_exptl_crystal_size_mid 0.27
_exptl_crystal_size_min 0.25
_refine_diff_density_max 1.358
_refine_diff_density_min -0.802
_refine_diff_density_rms 0.118
_refine_ls_extinction_method none
_refine_ls_goodness_of_fit_ref 1.042
_refine_ls_hydrogen_treatment constr
_refine_ls_matrix_type full
_refine_ls_number_parameters 267
_refine_ls_number_reflns 4095
_refine_ls_number_restraints 12
_refine_ls_restrained_S_all 1.041
_refine_ls_R_factor_all 0.0654
_refine_ls_R_factor_gt 0.0559
_refine_ls_shift/su_max 0.000
_refine_ls_shift/su_mean 0.000
_refine_ls_structure_factor_coef Fsqd
_refine_ls_weighting_details 'calc w=1/[\s^2^(Fo^2^)+(0.0950P)^2^+0.0000P] where P=(Fo^2^+2Fc^2^)/3'
_refine_ls_weighting_scheme calc
_refine_ls_wR_factor_gt 0.1418
_refine_ls_wR_factor_ref 0.1484
_reflns_number_gt 3578
_reflns_number_total 4095
_reflns_threshold_expression >2sigma(I)
_cod_data_source_file c7ce01365e2.cif
_cod_data_source_block complex1
_cod_original_sg_symbol_H-M 'C 2/m'
_cod_database_code 7228938

loop_
_symmetry_equiv_pos_as_xyz
'x, y, z'
'-x, y, -z'
'x+1/2, y+1/2, z'
'-x+1/2, y+1/2, -z'
'-x, -y, -z'
'x, -y, z'
'-x+1/2, -y+1/2, -z'
'x+1/2, -y+1/2, z'

loop_
_atom_site_label
_atom_site_type_symbol
_atom_site_fract_x
_atom_site_fract_y
_atom_site_fract_z
_atom_site_U_iso_or_equiv
_atom_site_adp_type
_atom_site_occupancy
_atom_site_symmetry_multiplicity
_atom_site_calc_flag
_atom_site_refinement_flags
_atom_site_disorder_group
Cl1 Cl 0.5234(8) 0.9610(7) 0.2047(10) 0.349(8) Uani 0.50 1 d P .
Cl2 Cl 0.3528(9) 1.0361(9) 0.2043(11) 0.213(8) Uani 0.25 1 d P .
O1W O 0.5272(4) 0.9329(5) 0.3678(5) 0.0506(17) Uani 0.50 1 d P .
O2W O 0.4280(3) 1.1471(5) 0.4455(5) 0.0483(18) Uani 0.50 1 d P .
O3W O 0.4190(3) 1.0685(5) 0.3662(5) 0.0526(18) Uani 0.50 1 d P .
O4W O 0.5516(3) 0.8509(5) 0.4500(6) 0.0526(19) Uani 0.50 1 d P .
Eu1 Eu 0.5000 1.0000 0.5000 0.03021(18) Uani 1 4 d S .
C1 C 0.6880(2) 0.6541(3) 0.5125(5) 0.0511(14) Uani 1 1 d . .
C2 C 0.7485(3) 0.5000 0.5683(8) 0.069(3) Uani 1 2 d S .
C3 C 0.7267(3) 0.5000 0.4576(7) 0.056(2) Uani 1 2 d S .
C4 C 0.6626(3) 0.6402(4) 0.3429(5) 0.0699(19) Uani 1 1 d . .
H4A H 0.6915 0.6262 0.3077 0.084 Uiso 1 1 calc R .
H4B H 0.6591 0.7171 0.3475 0.084 Uiso 1 1 calc R .
C5 C 0.5454(3) 0.6535(4) 0.2693(5) 0.0610(15) Uani 1 1 d . .
C6 C 0.5909(5) 0.5000 0.2320(7) 0.065(3) Uani 1 2 d S .
C7 C 0.5202(5) 0.5000 0.1803(6) 0.058(2) Uani 1 2 d S .
C8 C 0.4370(3) 0.6434(4) 0.1672(4) 0.0673(17) Uani 1 1 d . .
H8A H 0.4262 0.6343 0.0998 0.081 Uiso 1 1 calc R .
H8B H 0.4393 0.7195 0.1801 0.081 Uiso 1 1 calc R .
C9 C 0.3620(3) 0.6507(4) 0.2565(4) 0.0526(14) Uani 1 1 d . .
C10 C 0.3502(5) 0.5000 0.1607(6) 0.065(3) Uani 1 2 d S .
C11 C 0.2981(4) 0.5000 0.2069(6) 0.059(2) Uani 1 2 d S .
C12 C 0.2706(3) 0.6411(4) 0.3152(5) 0.0679(18) Uani 1 1 d . .
H12A H 0.2772 0.7177 0.3206 0.081 Uiso 1 1 calc R .
H12B H 0.2271 0.6292 0.2781 0.081 Uiso 1 1 calc R .
C13 C 0.8213(3) 0.5000 0.6212(10) 0.103(4) Uani 1 2 d S .
H13A H 0.8399 0.4369 0.6047 0.155 Uiso 0.50 1 calc PR .
H13B H 0.8284 0.5010 0.6877 0.155 Uiso 1 2 calc SR .
H13C H 0.8400 0.5621 0.6034 0.155 Uiso 0.50 1 calc PR .
C14 C 0.7810(4) 0.5000 0.4171(9) 0.088(4) Uani 1 2 d S .
H14A H 0.8040 0.5657 0.4331 0.132 Uiso 0.50 1 calc PR .
H14B H 0.7649 0.4933 0.3500 0.132 Uiso 0.50 1 calc PR .
H14C H 0.8084 0.4410 0.4425 0.132 Uiso 0.50 1 calc PR .
C15 C 0.3318(7) 0.5000 0.0505(7) 0.116(5) Uani 1 2 d S .
H15A H 0.3086 0.4362 0.0261 0.173 Uiso 0.50 1 calc PR .
H15B H 0.3692 0.5025 0.0322 0.173 Uiso 1 2 calc SR .
H15C H 0.3062 0.5613 0.0258 0.173 Uiso 0.50 1 calc PR .
C16 C 0.2315(5) 0.5000 0.1377(9) 0.121(5) Uani 1 2 d S .
H16A H 0.2251 0.4365 0.0999 0.181 Uiso 0.50 1 calc PR .
H16B H 0.2258 0.5617 0.0979 0.181 Uiso 0.50 1 calc PR .
H16C H 0.2016 0.5017 0.1718 0.181 Uiso 1 2 calc SR .
N1 N 0.71971(18) 0.5981(3) 0.5926(4) 0.0554(12) Uani 1 1 d . .
N2 N 0.6891(2) 0.5983(3) 0.4351(4) 0.0564(13) Uani 1 1 d . .
N3 N 0.6007(2) 0.5978(3) 0.2896(4) 0.0606(13) Uani 1 1 d . .
N4 N 0.4974(2) 0.5975(3) 0.2106(3) 0.0591(12) Uani 1 1 d . .
N5 N 0.3870(2) 0.5973(3) 0.1985(3) 0.0565(12) Uani 1 1 d . .
N6 N 0.3111(2) 0.5963(3) 0.2650(4) 0.0578(13) Uani 1 1 d . .
O1 O 0.66495(17) 0.7439(2) 0.5125(3) 0.0613(11) Uani 1 1 d . .
O2 O 0.5419(3) 0.7451(3) 0.3010(4) 0.0919(16) Uani 1 1 d . .
O3 O 0.3815(2) 0.7373(3) 0.2929(4) 0.0811(14) Uani 1 1 d . .
O4 O 0.5083(5) 0.5000 0.0818(8) 0.084(4) Uani 0.609(15) 2 d SPU 1
O5 O 0.6287(8) 0.5000 0.1725(11) 0.072(5) Uani 0.391(15) 2 d SPU 2

loop_
_atom_site_aniso_label
_atom_site_aniso_U_11
_atom_site_aniso_U_22
_atom_site_aniso_U_33
_atom_site_aniso_U_23
_atom_site_aniso_U_13
_atom_site_aniso_U_12
Cl1 0.53(2) 0.108(7) 0.402(17) -0.035(9) 0.137(16) 0.024(10)
Cl2 0.30(2) 0.070(6) 0.200(13) 0.026(7) -0.023(13) 0.037(9)
O1W 0.080(5) 0.019(3) 0.067(5) 0.000(3) 0.044(4) 0.006(3)
O2W 0.032(3) 0.027(3) 0.084(5) 0.009(3) 0.015(3) 0.007(2)
O3W 0.051(4) 0.019(3) 0.075(5) 0.001(3) 0.000(3) -0.001(3)
O4W 0.040(4) 0.028(3) 0.092(6) 0.000(3) 0.024(4) 0.010(3)
Eu1 0.0221(2) 0.0121(2) 0.0589(3) 0.000 0.01619(18) 0.000
C1 0.035(2) 0.0122(19) 0.115(5) 0.001(3) 0.036(3) -0.0023(17)
C2 0.022(3) 0.015(3) 0.174(10) 0.000 0.036(4) 0.000
C3 0.044(4) 0.014(3) 0.124(8) 0.000 0.048(4) 0.000
C4 0.087(4) 0.019(2) 0.131(6) 0.007(3) 0.074(4) -0.002(3)
C5 0.091(4) 0.028(3) 0.079(4) 0.007(3) 0.049(3) 0.006(3)
C6 0.114(7) 0.022(3) 0.087(6) 0.000 0.072(6) 0.000
C7 0.105(7) 0.029(3) 0.052(5) 0.000 0.041(5) 0.000
C8 0.104(5) 0.028(3) 0.067(4) 0.015(3) 0.021(4) 0.003(3)
C9 0.066(3) 0.024(2) 0.053(3) 0.002(2) -0.001(3) 0.001(2)
C10 0.095(7) 0.021(3) 0.054(5) 0.000 -0.011(4) 0.000
C11 0.058(5) 0.032(4) 0.062(5) 0.000 -0.019(4) 0.000
C12 0.049(3) 0.023(2) 0.118(5) 0.006(3) 0.007(3) 0.016(2)
C13 0.023(4) 0.064(6) 0.220(14) 0.000 0.034(6) 0.000
C14 0.064(5) 0.043(4) 0.190(12) 0.000 0.088(7) 0.000
C15 0.168(13) 0.098(9) 0.052(6) 0.000 -0.007(7) 0.000
C16 0.089(8) 0.078(8) 0.134(11) 0.000 -0.055(8) 0.000
N1 0.036(2) 0.0205(19) 0.112(4) -0.001(2) 0.026(2) -0.0017(16)
N2 0.052(2) 0.0148(18) 0.117(4) 0.003(2) 0.048(3) 0.0061(16)
N3 0.085(3) 0.0175(19) 0.096(4) 0.000(2) 0.053(3) 0.001(2)
N4 0.090(3) 0.023(2) 0.070(3) -0.001(2) 0.033(3) 0.000(2)
N5 0.087(3) 0.0192(19) 0.056(3) 0.0019(18) 0.012(2) 0.001(2)
N6 0.056(3) 0.0187(19) 0.082(3) 0.000(2) -0.002(2) -0.0037(17)
O1 0.056(2) 0.0168(15) 0.122(3) -0.0006(18) 0.044(2) 0.0068(14)
O2 0.105(4) 0.030(2) 0.138(5) -0.028(3) 0.034(3) 0.012(2)
O3 0.109(4) 0.0275(19) 0.108(4) -0.021(2) 0.037(3) -0.022(2)
O4 0.085(4) 0.084(4) 0.084(4) 0.000 0.0268(16) 0.000
O5 0.072(5) 0.071(6) 0.072(6) 0.000 0.0232(19) 0.000

loop_
_atom_type_symbol
_atom_type_description
_atom_type_scat_dispersion_real
_atom_type_scat_dispersion_imag
_atom_type_scat_source
C C 0.0033 0.0016 'International Tables Vol C Tables 4.2.6.8 and 6.1.1.4'
H H 0.0000 0.0000 'International Tables Vol C Tables 4.2.6.8 and 6.1.1.4'
N N 0.0061 0.0033 'International Tables Vol C Tables 4.2.6.8 and 6.1.1.4'
O O 0.0106 0.0060 'International Tables Vol C Tables 4.2.6.8 and 6.1.1.4'
Eu Eu -0.1578 3.6682 'International Tables Vol C Tables 4.2.6.8 and 6.1.1.4'
Cl Cl 0.1484 0.1585 'International Tables Vol C Tables 4.2.6.8 and 6.1.1.4'

loop_
_geom_angle_atom_site_label_1
_geom_angle_atom_site_label_2
_geom_angle_atom_site_label_3
_geom_angle
_geom_angle_site_symmetry_1
_geom_angle_site_symmetry_3
O4W O1W O1W 131.0(4) . 6_575
O4W O1W Eu1 72.3(4) . .
O1W O1W Eu1 69.50(15) 6_575 .
O4W O2W O3W 139.7(6) 5_676 .
O4W O2W Eu1 72.8(3) 5_676 .
O3W O2W Eu1 71.3(3) . .
O2W O3W O3W 130.8(4) . 6_575
O2W O3W Eu1 72.2(4) . .
O3W O3W Eu1 69.10(14) 6_575 .
O2W O4W O1W 137.2(6) 5_676 .
O2W O4W Eu1 71.5(4) 5_676 .
O1W O4W Eu1 70.0(3) . .
O1W Eu1 O1W 41.0(3) 5_676 2_656
O1W Eu1 O1W 180.00(16) 5_676 .
O1W Eu1 O1W 139.0(3) 2_656 .
O1W Eu1 O1W 139.0(3) 5_676 6_575
O1W Eu1 O1W 180.000(1) 2_656 6_575
O1W Eu1 O1W 41.0(3) . 6_575
O1W Eu1 O3W 60.3(3) 5_676 2_656
O1W Eu1 O3W 75.8(3) 2_656 2_656
O1W Eu1 O3W 119.7(3) . 2_656
O1W Eu1 O3W 104.2(3) 6_575 2_656
O1W Eu1 O3W 75.8(3) 5_676 5_676
O1W Eu1 O3W 60.3(3) 2_656 5_676
O1W Eu1 O3W 104.2(3) . 5_676
O1W Eu1 O3W 119.7(3) 6_575 5_676
O3W Eu1 O3W 41.8(3) 2_656 5_676
O1W Eu1 O3W 119.7(3) 5_676 6_575
O1W Eu1 O3W 104.2(3) 2_656 6_575
O1W Eu1 O3W 60.3(3) . 6_575
O1W Eu1 O3W 75.8(3) 6_575 6_575
O3W Eu1 O3W 180.000(1) 2_656 6_575
O3W Eu1 O3W 138.2(3) 5_676 6_575
O1W Eu1 O3W 104.2(3) 5_676 .
O1W Eu1 O3W 119.7(3) 2_656 .
O1W Eu1 O3W 75.8(3) . .
O1W Eu1 O3W 60.3(3) 6_575 .
O3W Eu1 O3W 138.2(3) 2_656 .
O3W Eu1 O3W 180.000(1) 5_676 .
O3W Eu1 O3W 41.8(3) 6_575 .
O1W Eu1 O2W 76.6(2) 5_676 2_656
O1W Eu1 O2W 107.6(2) 2_656 2_656
O1W Eu1 O2W 103.4(2) . 2_656
O1W Eu1 O2W 72.4(2) 6_575 2_656
O3W Eu1 O2W 36.5(2) 2_656 2_656
O3W Eu1 O2W 74.9(2) 5_676 2_656
O3W Eu1 O2W 143.5(2) 6_575 2_656
O3W Eu1 O2W 105.1(2) . 2_656
O1W Eu1 O2W 103.4(2) 5_676 6_575
O1W Eu1 O2W 72.4(2) 2_656 6_575
O1W Eu1 O2W 76.6(2) . 6_575
O1W Eu1 O2W 107.6(2) 6_575 6_575
O3W Eu1 O2W 143.5(2) 2_656 6_575
O3W Eu1 O2W 105.1(2) 5_676 6_575
O3W Eu1 O2W 36.5(2) 6_575 6_575
O3W Eu1 O2W 74.9(2) . 6_575
O2W Eu1 O2W 180.000(1) 2_656 6_575
O1W Eu1 O2W 107.6(2) 5_676 5_676
O1W Eu1 O2W 76.6(2) 2_656 5_676
O1W Eu1 O2W 72.4(2) . 5_676
O1W Eu1 O2W 103.4(2) 6_575 5_676
O3W Eu1 O2W 74.9(2) 2_656 5_676
O3W Eu1 O2W 36.5(2) 5_676 5_676
O3W Eu1 O2W 105.1(2) 6_575 5_676
O3W Eu1 O2W 143.5(2) . 5_676
O2W Eu1 O2W 99.4(3) 2_656 5_676
O2W Eu1 O2W 80.6(3) 6_575 5_676
O1W Eu1 O2W 72.4(2) 5_676 .
O1W Eu1 O2W 103.4(2) 2_656 .
O1W Eu1 O2W 107.6(2) . .
O1W Eu1 O2W 76.6(2) 6_575 .
O3W Eu1 O2W 105.1(2) 2_656 .
O3W Eu1 O2W 143.5(2) 5_676 .
O3W Eu1 O2W 74.9(2) 6_575 .
O3W Eu1 O2W 36.5(2) . .
O2W Eu1 O2W 80.6(3) 2_656 .
O2W Eu1 O2W 99.4(3) 6_575 .
O2W Eu1 O2W 180.000(1) 5_676 .
O1 C1 N2 125.9(6) . .
O1 C1 N1 124.2(6) . .
N2 C1 N1 109.9(4) . .
N1 C2 N1 111.6(6) 6_565 .
N1 C2 C13 109.7(5) 6_565 .
N1 C2 C13 109.7(5) . .
N1 C2 C3 104.1(5) 6_565 .
N1 C2 C3 104.1(5) . .
C13 C2 C3 117.5(8) . .
N2 C3 N2 113.7(6) 6_565 .
N2 C3 C14 112.4(5) 6_565 .
N2 C3 C14 112.4(5) . .
N2 C3 C2 102.0(5) 6_565 .
N2 C3 C2 102.0(5) . .
C14 C3 C2 113.4(8) . .
N2 C4 N3 115.6(4) . .
N2 C4 H4A 108.4 . .
N3 C4 H4A 108.4 . .
N2 C4 H4B 108.4 . .
N3 C4 H4B 108.4 . .
H4A C4 H4B 107.4 . .
O2 C5 N4 126.1(6) . .
O2 C5 N3 122.8(6) . .
N4 C5 N3 111.1(5) . .
O5 C6 N3 111.2(5) . .
O5 C6 N3 111.2(5) . 6_565
N3 C6 N3 112.2(7) . 6_565
O5 C6 C7 114.2(10) . .
N3 C6 C7 103.8(5) . .
N3 C6 C7 103.8(5) 6_565 .
O4 C7 N4 110.9(5) . 6_565
O4 C7 N4 110.9(5) . .
N4 C7 N4 114.7(7) 6_565 .
O4 C7 C6 110.9(8) . .
N4 C7 C6 104.5(5) 6_565 .
N4 C7 C6 104.5(5) . .
N4 C8 N5 114.0(4) . .
N4 C8 H8A 108.8 . .
N5 C8 H8A 108.8 . .
N4 C8 H8B 108.8 . .
N5 C8 H8B 108.8 . .
H8A C8 H8B 107.7 . .
O3 C9 N5 124.1(6) . .
O3 C9 N6 126.1(6) . .
N5 C9 N6 109.8(4) . .
N5 C10 N5 110.8(6) . 6_565
N5 C10 C11 103.8(5) . .
N5 C10 C11 103.8(5) 6_565 .
N5 C10 C15 109.5(6) . .
N5 C10 C15 109.5(6) 6_565 .
C11 C10 C15 119.2(9) . .
N6 C11 N6 111.1(7) . 6_565
N6 C11 C16 112.0(5) . .
N6 C11 C16 112.0(5) 6_565 .
N6 C11 C10 103.3(5) . .
N6 C11 C10 103.3(5) 6_565 .
C16 C11 C10 114.4(9) . .
N1 C12 N6 114.9(4) 2_656 .
N1 C12 H12A 108.6 2_656 .
N6 C12 H12A 108.6 . .
N1 C12 H12B 108.6 2_656 .
N6 C12 H12B 108.6 . .
H12A C12 H12B 107.5 . .
C2 C13 H13A 109.5 . .
C2 C13 H13B 109.5 . .
H13A C13 H13B 109.5 . .
C2 C13 H13C 109.5 . .
H13A C13 H13C 109.5 . .
H13B C13 H13C 109.5 . .
C3 C14 H14A 109.5 . .
C3 C14 H14B 109.5 . .
H14A C14 H14B 109.5 . .
C3 C14 H14C 109.5 . .
H14A C14 H14C 109.5 . .
H14B C14 H14C 109.5 . .
C10 C15 H15A 109.5 . .
C10 C15 H15B 109.5 . .
H15A C15 H15B 109.5 . .
C10 C15 H15C 109.5 . .
H15A C15 H15C 109.5 . .
H15B C15 H15C 109.5 . .
C11 C16 H16A 109.5 . .
C11 C16 H16B 109.5 . .
H16A C16 H16B 109.5 . .
C11 C16 H16C 109.5 . .
H16A C16 H16C 109.5 . .
H16B C16 H16C 109.5 . .
C1 N1 C12 122.0(4) . 2_656
C1 N1 C2 110.6(6) . .
C12 N1 C2 126.9(6) 2_656 .
C1 N2 C4 121.7(4) . .
C1 N2 C3 113.3(6) . .
C4 N2 C3 124.5(6) . .
C5 N3 C4 124.8(4) . .
C5 N3 C6 109.5(6) . .
C4 N3 C6 124.2(6) . .
C5 N4 C8 122.4(4) . .
C5 N4 C7 110.7(6) . .
C8 N4 C7 124.9(6) . .
C9 N5 C8 121.7(4) . .
C9 N5 C10 111.2(6) . .
C8 N5 C10 126.3(6) . .
C9 N6 C12 121.8(4) . .
C9 N6 C11 111.9(6) . .
C12 N6 C11 125.7(6) . .

loop_
_geom_bond_atom_site_label_1
_geom_bond_atom_site_label_2
_geom_bond_distance
_geom_bond_site_symmetry_2
Cl1 Cl1 0.976(17) 6_575
Cl2 Cl2 0.90(2) 6_575
O1W O4W 1.565(10) .
O1W O1W 1.681(12) 6_575
O1W Eu1 2.399(7) .
O2W O4W 1.489(11) 5_676
O2W O3W 1.508(10) .
O2W Eu1 2.415(6) .
O3W O3W 1.715(12) 6_575
O3W Eu1 2.403(7) .
O4W O2W 1.489(11) 5_676
O4W Eu1 2.433(6) .
Eu1 O1W 2.399(7) 5_676
Eu1 O1W 2.399(7) 2_656
Eu1 O1W 2.399(7) 6_575
Eu1 O3W 2.403(7) 2_656
Eu1 O3W 2.403(7) 5_676
Eu1 O3W 2.403(7) 6_575
Eu1 O2W 2.415(6) 2_656
Eu1 O2W 2.415(6) 6_575
Eu1 O2W 2.415(6) 5_676
C1 O1 1.236(5) .
C1 N2 1.361(8) .
C1 N1 1.381(7) .
C2 N1 1.485(6) 6_565
C2 N1 1.485(6) .
C2 C13 1.573(10) .
C2 C3 1.578(14) .
C3 N2 1.470(5) 6_565
C3 N2 1.470(5) .
C3 C14 1.518(10) .
C4 N2 1.423(9) .
C4 N3 1.467(8) .
C4 H4A 0.9700 .
C4 H4B 0.9700 .
C5 O2 1.253(6) .
C5 N4 1.353(8) .
C5 N3 1.368(8) .
C6 O5 1.409(18) .
C6 N3 1.474(7) .
C6 N3 1.474(7) 6_565
C6 C7 1.529(13) .
C7 O4 1.416(13) .
C7 N4 1.450(6) 6_565
C7 N4 1.450(6) .
C8 N4 1.424(8) .
C8 N5 1.460(8) .
C8 H8A 0.9700 .
C8 H8B 0.9700 .
C9 O3 1.231(6) .
C9 N5 1.350(7) .
C9 N6 1.365(7) .
C10 N5 1.481(6) .
C10 N5 1.481(6) 6_565
C10 C11 1.530(14) .
C10 C15 1.574(13) .
C11 N6 1.463(6) .
C11 N6 1.463(6) 6_565
C11 C16 1.527(12) .
C12 N1 1.434(8) 2_656
C12 N6 1.461(8) .
C12 H12A 0.9700 .
C12 H12B 0.9700 .
C13 H13A 0.9600 .
C13 H13B 0.9600 .
C13 H13C 0.9600 .
C14 H14A 0.9600 .
C14 H14B 0.9600 .
C14 H14C 0.9600 .
C15 H15A 0.9600 .
C15 H15B 0.9600 .
C15 H15C 0.9600 .
C16 H16A 0.9600 .
C16 H16B 0.9600 .
C16 H16C 0.9600 .
N1 C12 1.434(8) 2_656
